data_4334059
loop_
_publ_author_name
'Saroj L. Samal'
'Fakhili Gulo'
'John D. Corbett'

_publ_section_title
;
 Cluster Chemistry in Electron-Poor Ae-Pt-Cd Systems (Ae = Ca, Sr, Ba):
 (Sr,Ba)Pt2Cd4, Ca6Pt8Cd16, and Its Known Antitype Er6Pd16Sb8
;
_journal_name_full 'Inorganic Chemistry'
_journal_page_first 2697
_journal_page_last 2704
_journal_paper_doi 10.1021/ic302767b
_journal_volume 52
_journal_year 2013
_chemical_formula_sum 'Cd4 Pt2 Sr'
_chemical_formula_weight 927.40
_chemical_name_systematic
; 
 ? 
;
_space_group_IT_number 136
_symmetry_cell_setting tetragonal
_symmetry_space_group_name_Hall '-P 4n 2n'
_symmetry_space_group_name_H-M 'P 42/m n m'
_atom_sites_solution_primary direct
_atom_sites_solution_secondary difmap
_audit_creation_method SHELXL-97
_cell_angle_alpha 90.00
_cell_angle_beta 90.00
_cell_angle_gamma 90.00
_cell_formula_units_Z 2
_cell_length_a 8.2350(12)
_cell_length_b 8.2350(12)
_cell_length_c 4.4817(9)
_cell_measurement_reflns_used 230
_cell_measurement_temperature 293(2)
_cell_measurement_theta_max 28.26
_cell_measurement_theta_min 3.50
_cell_volume 303.93(9)
_computing_structure_refinement 'SHELXL-97 (Sheldrick, 1997)'
_computing_structure_solution 'SHELXS-97 (Sheldrick, 1990)'
_diffrn_ambient_temperature 293(2)
_diffrn_measured_fraction_theta_full 0.991
_diffrn_measured_fraction_theta_max 0.991
_diffrn_radiation_monochromator graphite
_diffrn_radiation_source 'fine-focus sealed tube'
_diffrn_radiation_type MoK\a
_diffrn_radiation_wavelength 0.71073
_diffrn_reflns_av_R_equivalents 0.0482
_diffrn_reflns_av_sigmaI/netI 0.0247
_diffrn_reflns_limit_h_max 10
_diffrn_reflns_limit_h_min -10
_diffrn_reflns_limit_k_max 10
_diffrn_reflns_limit_k_min -10
_diffrn_reflns_limit_l_max 5
_diffrn_reflns_limit_l_min -5
_diffrn_reflns_number 2453
_diffrn_reflns_theta_full 28.26
_diffrn_reflns_theta_max 28.26
_diffrn_reflns_theta_min 3.50
_exptl_absorpt_coefficient_mu 68.122
_exptl_absorpt_correction_T_max 0.11
_exptl_absorpt_correction_T_min 0.09
_exptl_absorpt_correction_type empirical
_exptl_absorpt_process_details SADABS
_exptl_crystal_colour metallic
_exptl_crystal_density_diffrn 10.134
_exptl_crystal_description irregular
_exptl_crystal_F_000 772
_exptl_crystal_size_max 0.05
_exptl_crystal_size_mid 0.03
_exptl_crystal_size_min 0.02
_refine_diff_density_max 1.467
_refine_diff_density_min -2.030
_refine_diff_density_rms 0.732
_refine_ls_extinction_coef 0.0080(5)
_refine_ls_extinction_expression Fc^*^=kFc[1+0.001xFc^2^\l^3^/sin(2\q)]^-1/4^
_refine_ls_extinction_method SHELXL
_refine_ls_goodness_of_fit_ref 1.188
_refine_ls_matrix_type full
_refine_ls_number_parameters 15
_refine_ls_number_reflns 230
_refine_ls_number_restraints 0
_refine_ls_restrained_S_all 1.188
_refine_ls_R_factor_all 0.0213
_refine_ls_R_factor_gt 0.0200
_refine_ls_shift/su_max 0.000
_refine_ls_shift/su_mean 0.000
_refine_ls_structure_factor_coef Fsqd
_refine_ls_weighting_details 'calc w=1/[\s^2^(Fo^2^)+(0.0155P)^2^+0.9471P] where P=(Fo^2^+2Fc^2^)/3'
_refine_ls_weighting_scheme calc
_refine_ls_wR_factor_gt 0.0405
_refine_ls_wR_factor_ref 0.0408
_reflns_number_gt 218
_reflns_number_total 230
_reflns_threshold_expression >2sigma(I)
_cod_data_source_file ic302767b_si_002_3.cif
_cod_data_source_block SrPt2Cd4
_cod_database_code 4334059

loop_
_symmetry_equiv_pos_as_xyz
'x, y, z'
'-x, -y, z'
'-y+1/2, x+1/2, z+1/2'
'y+1/2, -x+1/2, z+1/2'
'-x+1/2, y+1/2, -z+1/2'
'x+1/2, -y+1/2, -z+1/2'
'y, x, -z'
'-y, -x, -z'
'-x, -y, -z'
'x, y, -z'
'y-1/2, -x-1/2, -z-1/2'
'-y-1/2, x-1/2, -z-1/2'
'x-1/2, -y-1/2, z-1/2'
'-x-1/2, y-1/2, z-1/2'
'-y, -x, z'
'y, x, z'

loop_
_atom_site_label
_atom_site_type_symbol
_atom_site_fract_x
_atom_site_fract_y
_atom_site_fract_z
_atom_site_U_iso_or_equiv
_atom_site_adp_type
_atom_site_occupancy
_atom_site_symmetry_multiplicity
_atom_site_calc_flag
_atom_site_refinement_flags
Pt Pt 0.27937(4) 0.27937(4) 0.0000 0.0158(2) Uani 1 4 d S
Sr Sr 0.0000 0.0000 0.0000 0.0173(4) Uani 1 8 d S
Cd Cd 0.84397(7) 0.40724(7) 0.0000 0.0151(2) Uani 1 2 d S

loop_
_atom_site_aniso_label
_atom_site_aniso_U_11
_atom_site_aniso_U_22
_atom_site_aniso_U_33
_atom_site_aniso_U_23
_atom_site_aniso_U_13
_atom_site_aniso_U_12
Pt 0.0176(2) 0.0176(2) 0.0122(3) 0.000 0.000 0.00127(17)
Sr 0.0166(5) 0.0166(5) 0.0188(8) 0.000 0.000 0.0005(6)
Cd 0.0188(3) 0.0139(3) 0.0128(4) 0.000 0.000 -0.0030(2)

loop_
_atom_type_symbol
_atom_type_description
_atom_type_scat_dispersion_real
_atom_type_scat_dispersion_imag
_atom_type_scat_source
Sr Sr -1.5307 3.2498 'International Tables Vol C Tables 4.2.6.8 and 6.1.1.4'
Cd Cd -0.8075 1.2024 'International Tables Vol C Tables 4.2.6.8 and 6.1.1.4'
Pt Pt -1.7033 8.3905 'International Tables Vol C Tables 4.2.6.8 and 6.1.1.4'

loop_
_geom_angle_atom_site_label_1
_geom_angle_atom_site_label_2
_geom_angle_atom_site_label_3
_geom_angle
_geom_angle_site_symmetry_1
_geom_angle_site_symmetry_3
Cd Pt Cd 63.78(2) 13_565 3_544
Cd Pt Cd 108.06(2) 13_565 13_566
Cd Pt Cd 150.26(3) 3_544 13_566
Cd Pt Cd 150.26(3) 13_565 3_545
Cd Pt Cd 108.06(2) 3_544 3_545
Cd Pt Cd 63.78(2) 13_566 3_545
Cd Pt Cd 67.540(18) 13_565 15_665
Cd Pt Cd 125.932(12) 3_544 15_665
Cd Pt Cd 67.540(18) 13_566 15_665
Cd Pt Cd 125.932(12) 3_545 15_665
Cd Pt Cd 125.932(12) 13_565 9_665
Cd Pt Cd 67.540(18) 3_544 9_665
Cd Pt Cd 125.932(12) 13_566 9_665
Cd Pt Cd 67.540(18) 3_545 9_665
Cd Pt Cd 132.96(3) 15_665 9_665
Cd Pt Sr 75.131(17) 13_565 .
Cd Pt Sr 75.131(17) 3_544 .
Cd Pt Sr 75.131(17) 13_566 .
Cd Pt Sr 75.131(17) 3_545 .
Cd Pt Sr 113.519(15) 15_665 .
Cd Pt Sr 113.519(15) 9_665 .
Cd Pt Sr 136.497(19) 13_565 3
Cd Pt Sr 136.497(19) 3_544 3
Cd Pt Sr 70.211(17) 13_566 3
Cd Pt Sr 70.211(17) 3_545 3
Cd Pt Sr 72.497(12) 15_665 3
Cd Pt Sr 72.497(12) 9_665 3
Sr Pt Sr 138.909(9) . 3
Cd Pt Sr 70.211(16) 13_565 3_554
Cd Pt Sr 70.211(16) 3_544 3_554
Cd Pt Sr 136.497(19) 13_566 3_554
Cd Pt Sr 136.497(19) 3_545 3_554
Cd Pt Sr 72.497(12) 15_665 3_554
Cd Pt Sr 72.497(12) 9_665 3_554
Sr Pt Sr 138.909(9) . 3_554
Sr Pt Sr 82.183(18) 3 3_554
Pt Sr Pt 180.0 9 .
Pt Sr Pt 90.0 9 11_566
Pt Sr Pt 90.0 . 11_566
Pt Sr Pt 90.0 9 3_544
Pt Sr Pt 90.0 . 3_544
Pt Sr Pt 180.000(10) 11_566 3_544
Pt Sr Pt 90.0 9 3_545
Pt Sr Pt 90.0 . 3_545
Pt Sr Pt 97.817(18) 11_566 3_545
Pt Sr Pt 82.183(18) 3_544 3_545
Pt Sr Pt 90.0 9 11_565
Pt Sr Pt 90.0 . 11_565
Pt Sr Pt 82.183(18) 11_566 11_565
Pt Sr Pt 97.817(18) 3_544 11_565
Pt Sr Pt 180.000(10) 3_545 11_565
Pt Sr Cd 65.965(10) 9 15_565
Pt Sr Cd 114.035(10) . 15_565
Pt Sr Cd 46.503(9) 11_566 15_565
Pt Sr Cd 133.497(9) 3_544 15_565
Pt Sr Cd 133.497(8) 3_545 15_565
Pt Sr Cd 46.503(8) 11_565 15_565
Pt Sr Cd 114.035(10) 9 7_545
Pt Sr Cd 65.965(10) . 7_545
Pt Sr Cd 133.497(9) 11_566 7_545
Pt Sr Cd 46.503(9) 3_544 7_545
Pt Sr Cd 46.503(8) 3_545 7_545
Pt Sr Cd 133.497(8) 11_565 7_545
Cd Sr Cd 180.0 15_565 7_545
Pt Sr Cd 65.965(10) 9 9_655
Pt Sr Cd 114.035(10) . 9_655
Pt Sr Cd 133.497(8) 11_566 9_655
Pt Sr Cd 46.503(8) 3_544 9_655
Pt Sr Cd 46.503(9) 3_545 9_655
Pt Sr Cd 133.497(9) 11_565 9_655
Cd Sr Cd 131.929(19) 15_565 9_655
Cd Sr Cd 48.071(19) 7_545 9_655
Pt Sr Cd 114.035(10) 9 1_455
Pt Sr Cd 65.965(10) . 1_455
Pt Sr Cd 46.503(8) 11_566 1_455
Pt Sr Cd 133.497(8) 3_544 1_455
Pt Sr Cd 133.497(9) 3_545 1_455
Pt Sr Cd 46.503(9) 11_565 1_455
Cd Sr Cd 48.071(19) 15_565 1_455
Cd Sr Cd 131.929(19) 7_545 1_455
Cd Sr Cd 180.000(19) 9_655 1_455
Pt Sr Cd 133.540(9) 9 13_566
Pt Sr Cd 46.460(9) . 13_566
Pt Sr Cd 84.242(13) 11_566 13_566
Pt Sr Cd 95.758(13) 3_544 13_566
Pt Sr Cd 45.766(10) 3_545 13_566
Pt Sr Cd 134.234(10) 11_565 13_566
Cd Sr Cd 129.975(14) 15_565 13_566
Cd Sr Cd 50.025(14) 7_545 13_566
Cd Sr Cd 85.336(8) 9_655 13_566
Cd Sr Cd 94.664(8) 1_455 13_566
Pt Sr Cd 46.460(9) 9 5_544
Pt Sr Cd 133.540(9) . 5_544
Pt Sr Cd 95.758(13) 11_566 5_544
Pt Sr Cd 84.242(13) 3_544 5_544
Pt Sr Cd 134.234(10) 3_545 5_544
Pt Sr Cd 45.766(10) 11_565 5_544
Cd Sr Cd 50.025(14) 15_565 5_544
Cd Sr Cd 129.975(14) 7_545 5_544
Cd Sr Cd 94.664(8) 9_655 5_544
Cd Sr Cd 85.336(8) 1_455 5_544
Cd Sr Cd 180.0 13_566 5_544
Pt Cd Pt 108.06(2) 11_665 11_666
Pt Cd Pt 116.494(16) 11_665 9_665
Pt Cd Pt 116.494(16) 11_666 9_665
Pt Cd Cd 58.108(12) 11_665 15_665
Pt Cd Cd 58.108(12) 11_666 15_665
Pt Cd Cd 113.518(15) 9_665 15_665
Pt Cd Cd 116.665(19) 11_665 9_765
Pt Cd Cd 116.665(18) 11_666 9_765
Pt Cd Cd 80.75(3) 9_665 9_765
Cd Cd Cd 165.73(2) 15_665 9_765
Pt Cd Cd 128.51(3) 11_665 3_645
Pt Cd Cd 56.303(19) 11_666 3_645
Pt Cd Cd 113.636(15) 9_665 3_645
Cd Cd Cd 110.528(15) 15_665 3_645
Cd Cd Cd 60.972(7) 9_765 3_645
Pt Cd Cd 56.30(2) 11_665 3_644
Pt Cd Cd 128.51(3) 11_666 3_644
Pt Cd Cd 113.636(15) 9_665 3_644
Cd Cd Cd 110.528(15) 15_665 3_644
Cd Cd Cd 60.972(8) 9_765 3_644
Cd Cd Cd 93.34(3) 3_645 3_644
Pt Cd Cd 172.02(2) 11_665 11_676
Pt Cd Cd 79.217(17) 11_666 11_676
Pt Cd Cd 56.156(18) 9_665 11_676
Cd Cd Cd 126.148(15) 15_665 11_676
Cd Cd Cd 60.972(8) 9_765 11_676
Cd Cd Cd 58.056(16) 3_645 11_676
Cd Cd Cd 121.944(16) 3_644 11_676
Pt Cd Cd 79.217(17) 11_665 11_675
Pt Cd Cd 172.02(2) 11_666 11_675
Pt Cd Cd 56.156(18) 9_665 11_675
Cd Cd Cd 126.148(15) 15_665 11_675
Cd Cd Cd 60.972(8) 9_765 11_675
Cd Cd Cd 121.944(16) 3_645 11_675
Cd Cd Cd 58.056(16) 3_644 11_675
Cd Cd Cd 93.33(3) 11_676 11_675
Pt Cd Sr 63.287(16) 11_665 1_655
Pt Cd Sr 63.287(16) 11_666 1_655
Pt Cd Sr 179.48(2) 9_665 1_655
Cd Cd Sr 65.965(10) 15_665 1_655
Cd Cd Sr 99.77(3) 9_765 1_655
Cd Cd Sr 66.68(2) 3_645 1_655
Cd Cd Sr 66.68(2) 3_644 1_655
Cd Cd Sr 124.092(13) 11_676 1_655
Cd Cd Sr 124.092(13) 11_675 1_655
Pt Cd Sr 58.409(15) 11_665 3_554
Pt Cd Sr 117.30(2) 11_666 3_554
Pt Cd Sr 61.737(12) 9_665 3_554
Cd Cd Sr 66.656(9) 15_665 3_554
Cd Cd Sr 123.63(2) 9_765 3_554
Cd Cd Sr 170.685(16) 3_645 3_554
Cd Cd Sr 95.956(16) 3_644 3_554
Cd Cd Sr 115.70(2) 11_676 3_554
Cd Cd Sr 63.297(18) 11_675 3_554
Sr Cd Sr 117.889(13) 1_655 3_554
Pt Cd Sr 117.30(2) 11_665 3
Pt Cd Sr 58.409(15) 11_666 3
Pt Cd Sr 61.737(12) 9_665 3
Cd Cd Sr 66.656(9) 15_665 3
Cd Cd Sr 123.63(2) 9_765 3
Cd Cd Sr 95.956(16) 3_645 3
Cd Cd Sr 170.685(16) 3_644 3
Cd Cd Sr 63.297(18) 11_676 3
Cd Cd Sr 115.70(2) 11_675 3
Sr Cd Sr 117.889(13) 1_655 3
Sr Cd Sr 74.746(18) 3_554 3

loop_
_geom_bond_atom_site_label_1
_geom_bond_atom_site_label_2
_geom_bond_distance
_geom_bond_site_symmetry_2
Pt Cd 2.7687(5) 13_565
Pt Cd 2.7687(5) 3_544
Pt Cd 2.7687(5) 13_566
Pt Cd 2.7687(5) 3_545
Pt Cd 2.7734(8) 15_665
Pt Cd 2.7734(8) 9_665
Pt Sr 3.2535(7) .
Pt Sr 3.4094(5) 3
Pt Sr 3.4094(5) 3_554
Sr Pt 3.2535(7) 9
Sr Pt 3.4094(5) 11_566
Sr Pt 3.4094(5) 3_544
Sr Pt 3.4094(5) 3_545
Sr Pt 3.4094(5) 11_565
Sr Cd 3.5914(8) 15_565
Sr Cd 3.5914(8) 7_545
Sr Cd 3.5914(8) 9_655
Sr Cd 3.5914(8) 1_455
Sr Cd 3.6916(7) 13_566
Sr Cd 3.6916(7) 5_544
Cd Pt 2.7687(5) 11_665
Cd Pt 2.7687(5) 11_666
Cd Pt 2.7735(8) 9_665
Cd Cd 2.9255(12) 15_665
Cd Cd 2.9897(13) 9_765
Cd Cd 3.0807(7) 3_645
Cd Cd 3.0807(7) 3_644
Cd Cd 3.0807(7) 11_676
Cd Cd 3.0807(7) 11_675
Cd Sr 3.5913(8) 1_655
Cd Sr 3.6917(7) 3_554
Cd Sr 3.6917(7) 3
